data_1559722
loop_
_publ_author_name
'Kaufmann, Sebastian'
'Kr\"atschmer, Frederic'
'K\"oppe, Ralf'
'Schon, Thorben'
'Schoo, Christoph'
'Roesky, Peter W.'

_publ_section_title
;
 A cyclopentadienyl functionalized silylene -- a flexible ligand for Si-
 and C-coordination
;
_journal_issue 46
_journal_name_full 'Chemical Science'
_journal_page_first 12446
_journal_page_last 12452
_journal_paper_doi 10.1039/D0SC04174B
_journal_volume 11
_journal_year 2020
_chemical_formula_moiety 'C32 H48 Cl Ir N2 Si'
_chemical_formula_sum 'C32 H48 Cl Ir N2 Si'
_chemical_formula_weight 716.46
_space_group_crystal_system monoclinic
_space_group_IT_number 15
_space_group_name_Hall '-C 2yc'
_space_group_name_H-M_alt 'C 1 2/c 1'
_atom_sites_solution_hydrogens geom
_audit_creation_date 2020-03-24
_audit_creation_method
;
Olex2 1.2
(compiled 2018.05.29 svn.r3508 for OlexSys, GUI svn.r5506)
;
_audit_update_record
;
2020-07-29 deposited with the CCDC.	2020-10-13 downloaded from the CCDC.
;
_cell_angle_alpha 90
_cell_angle_beta 103.05(3)
_cell_angle_gamma 90
_cell_formula_units_Z 8
_cell_length_a 33.271(7)
_cell_length_b 9.5771(19)
_cell_length_c 19.943(4)
_cell_measurement_reflns_used 14664
_cell_measurement_temperature 150
_cell_measurement_theta_max 29.62
_cell_measurement_theta_min 2.22
_cell_volume 6191(2)
_computing_cell_refinement 'X-Area Recipe 1.33.0.0 (STOE, 2015)'
_computing_data_collection 'X-Area WinXpose 2.0.22.0 (STOE, 2016)'
_computing_data_reduction
;
X-Area Integrate 1.71.0.0 (STOE, 2016)
X-Area X-Red32 1.63.2.0 (STOE, 2017)
;
_computing_molecular_graphics 'Olex2 (Dolomanov et al., 2009)'
_computing_publication_material 'Olex2 (Dolomanov et al., 2009)'
_computing_structure_refinement 'ShelXL (Sheldrick, 2015)'
_computing_structure_solution 'ShelXT (Sheldrick, 2015)'
_diffrn_ambient_temperature 150
_diffrn_detector 'image plate (34 cm diameter)'
_diffrn_detector_area_resol_mean 6.67
_diffrn_detector_type 'STOE Imaging Plate'
_diffrn_measured_fraction_theta_full 0.991
_diffrn_measured_fraction_theta_max 0.986
_diffrn_measurement_device '2-circle diffractometer'
_diffrn_measurement_device_type 'STOE IPDS II'
_diffrn_measurement_method 'rotation method, \w scans'
_diffrn_radiation_collimation '0.5 mm diameter, multiple pinhole'
_diffrn_radiation_monochromator 'plane graphite'
_diffrn_radiation_polarisn_norm 0
_diffrn_radiation_probe x-ray
_diffrn_radiation_type MoK\a
_diffrn_radiation_wavelength 0.71073
_diffrn_reflns_av_R_equivalents 0.0278
_diffrn_reflns_av_unetI/netI 0.0380
_diffrn_reflns_Laue_measured_fraction_full 0.991
_diffrn_reflns_Laue_measured_fraction_max 0.986
_diffrn_reflns_limit_h_max 40
_diffrn_reflns_limit_h_min -40
_diffrn_reflns_limit_k_max 10
_diffrn_reflns_limit_k_min -11
_diffrn_reflns_limit_l_max 24
_diffrn_reflns_limit_l_min -17
_diffrn_reflns_number 12406
_diffrn_reflns_point_group_measured_fraction_full 0.991
_diffrn_reflns_point_group_measured_fraction_max 0.986
_diffrn_reflns_theta_full 25.242
_diffrn_reflns_theta_max 26.071
_diffrn_reflns_theta_min 2.217
_diffrn_source 'sealed X-ray tube, 12 x 0.4 mm long-fine focus'
_diffrn_source_current 0.000
_diffrn_source_power 0.000
_diffrn_source_voltage 0
_exptl_absorpt_coefficient_mu 4.462
_exptl_absorpt_correction_T_max 0.5865
_exptl_absorpt_correction_T_min 0.3054
_exptl_absorpt_correction_type multi-scan
_exptl_absorpt_process_details
;
STOE X-Red32, absorption correction by Gaussian integration, analogous to
P. Coppens, "The Evaluation of Absorption and Extinction in Single-Crystal
Structure Analysis", published in
F. R. Ahmed (Editor), "Crystallographic Computing",
Munksgaard, Copenhagen (1970), 255 - 270
;
_exptl_crystal_colour orange
_exptl_crystal_colour_primary orange
_exptl_crystal_density_diffrn 1.537
_exptl_crystal_description hexagonal
_exptl_crystal_F_000 2896
_exptl_crystal_size_max 0.324
_exptl_crystal_size_mid 0.254
_exptl_crystal_size_min 0.125
_refine_diff_density_max 0.600
_refine_diff_density_min -0.580
_refine_diff_density_rms 0.095
_refine_ls_extinction_method none
_refine_ls_goodness_of_fit_ref 0.956
_refine_ls_hydrogen_treatment constr
_refine_ls_matrix_type full
_refine_ls_number_parameters 344
_refine_ls_number_reflns 6047
_refine_ls_number_restraints 0
_refine_ls_restrained_S_all 0.956
_refine_ls_R_factor_all 0.0342
_refine_ls_R_factor_gt 0.0224
_refine_ls_shift/su_max 0.006
_refine_ls_shift/su_mean 0.000
_refine_ls_structure_factor_coef Fsqd
_refine_ls_weighting_details 'w=1/[\s^2^(Fo^2^)+(0.0267P)^2^] where P=(Fo^2^+2Fc^2^)/3'
_refine_ls_weighting_scheme calc
_refine_ls_wR_factor_gt 0.0467
_refine_ls_wR_factor_ref 0.0484
_reflns_Friedel_coverage 0.000
_reflns_number_gt 4848
_reflns_number_total 6047
_reflns_threshold_expression 'I > 2\s(I)'
_cod_data_source_file d0sc04174b2.cif
_cod_data_source_block skp052_c2uc
_cod_database_code 1559722
_shelx_shelxl_version_number 2018/3
_shelx_space_group_comment
;
The symmetry employed for this shelxl refinement is uniquely defined
by the following loop, which should always be used as a source of
symmetry information in preference to the above space-group names.
They are only intended as comments.
;
_olex2_refinement_description
;
1. Fixed Uiso
 At 1.2 times of:
  All C(H) groups, All C(H,H) groups
 At 1.5 times of:
  All C(H,H,H) groups
2.a Ternary CH refined with riding coordinates:
 C1(H1), C25(H25), C26(H26), C29(H29), C30(H30)
2.b Secondary CH2 refined with riding coordinates:
 C27(H27A,H27B), C28(H28A,H28B), C31(H31A,H31B), C32(H32A,H32B)
2.c Aromatic/amide H refined with riding coordinates:
 C12(H12), C13(H13), C14(H14), C15(H15), C16(H16)
2.d Idealised Me refined as rotating group:
 C6(H6A,H6B,H6C), C7(H7A,H7B,H7C), C8(H8A,H8B,H8C), C9(H9A,H9B,H9C), C18(H18A,
 H18B,H18C), C19(H19A,H19B,H19C), C20(H20A,H20B,H20C), C22(H22A,H22B,H22C),
 C23(H23A,H23B,H23C), C24(H24A,H24B,H24C)
;
_olex2_diffrn_ambient_temperature_device 'Oxford Cryosystems'
_olex2_submission_special_instructions 'No special instructions were received'

loop_
_space_group_symop_operation_xyz
'x, y, z'
'-x, y, -z+1/2'
'x+1/2, y+1/2, z'
'-x+1/2, y+1/2, -z+1/2'
'-x, -y, -z'
'x, -y, z-1/2'
'-x+1/2, -y+1/2, -z'
'x+1/2, -y+1/2, z-1/2'

loop_
_atom_site_label
_atom_site_type_symbol
_atom_site_fract_x
_atom_site_fract_y
_atom_site_fract_z
_atom_site_U_iso_or_equiv
_atom_site_adp_type
_atom_site_occupancy
_atom_site_site_symmetry_order
_atom_site_calc_flag
_atom_site_refinement_flags_posn
_atom_site_refinement_flags_adp
_atom_site_refinement_flags_occupancy
_atom_site_disorder_assembly
_atom_site_disorder_group
Ir1 Ir 0.39881(2) 0.59060(2) 0.57478(2) 0.01441(4) Uani 1 1 d . . . . .
Cl1 Cl 0.35110(3) 0.65749(9) 0.63990(4) 0.02398(19) Uani 1 1 d . . . . .
Si1 Si 0.35361(3) 0.68289(9) 0.47755(4) 0.01465(19) Uani 1 1 d . . . . .
N1 N 0.36671(8) 0.6857(3) 0.39284(12) 0.0158(6) Uani 1 1 d . . . . .
N2 N 0.36770(8) 0.8633(3) 0.45856(13) 0.0162(6) Uani 1 1 d . . . . .
C1 C 0.29527(10) 0.6713(4) 0.46530(16) 0.0207(8) Uani 1 1 d . . . . .
H1 H 0.286970 0.714830 0.505715 0.025 Uiso 1 1 calc R . . . .
C2 C 0.28180(11) 0.5192(4) 0.45944(18) 0.0279(9) Uani 1 1 d . . . . .
C3 C 0.25489(12) 0.5013(5) 0.3983(2) 0.0352(10) Uani 1 1 d . . . . .
C4 C 0.24849(11) 0.6341(5) 0.36127(19) 0.0356(10) Uani 1 1 d . . . . .
C5 C 0.27044(10) 0.7349(4) 0.40002(17) 0.0265(8) Uani 1 1 d . . . . .
C6 C 0.29784(13) 0.4117(4) 0.5133(2) 0.0398(10) Uani 1 1 d . . . . .
H6A H 0.327610 0.400217 0.517966 0.060 Uiso 1 1 calc GR . . . .
H6B H 0.283920 0.322449 0.499897 0.060 Uiso 1 1 calc GR . . . .
H6C H 0.292484 0.441972 0.557446 0.060 Uiso 1 1 calc GR . . . .
C7 C 0.23578(15) 0.3659(5) 0.3683(2) 0.0561(14) Uani 1 1 d . . . . .
H7A H 0.246166 0.289186 0.400037 0.084 Uiso 1 1 calc GR . . . .
H7B H 0.243032 0.348752 0.324056 0.084 Uiso 1 1 calc GR . . . .
H7C H 0.205712 0.371641 0.361377 0.084 Uiso 1 1 calc GR . . . .
C8 C 0.22053(12) 0.6493(5) 0.2910(2) 0.0519(13) Uani 1 1 d . . . . .
H8A H 0.193067 0.613327 0.291889 0.078 Uiso 1 1 calc GR . . . .
H8B H 0.231849 0.596318 0.257508 0.078 Uiso 1 1 calc GR . . . .
H8C H 0.218430 0.748101 0.277962 0.078 Uiso 1 1 calc GR . . . .
C9 C 0.27033(12) 0.8871(4) 0.3836(2) 0.0375(10) Uani 1 1 d . . . . .
H9A H 0.273976 0.941276 0.426273 0.056 Uiso 1 1 calc GR . . . .
H9B H 0.243993 0.912073 0.352787 0.056 Uiso 1 1 calc GR . . . .
H9C H 0.292957 0.907754 0.361112 0.056 Uiso 1 1 calc GR . . . .
C10 C 0.37836(9) 0.8198(3) 0.40150(15) 0.0162(7) Uani 1 1 d . . . . .
C11 C 0.40080(10) 0.9015(4) 0.35784(16) 0.0206(7) Uani 1 1 d . . . . .
C12 C 0.44366(10) 0.8966(4) 0.36944(18) 0.0247(8) Uani 1 1 d . . . . .
H12 H 0.458856 0.841847 0.406261 0.030 Uiso 1 1 calc R . . . .
C13 C 0.46427(12) 0.9700(4) 0.3283(2) 0.0326(9) Uani 1 1 d . . . . .
H13 H 0.493516 0.965926 0.336865 0.039 Uiso 1 1 calc R . . . .
C14 C 0.44227(13) 1.0498(4) 0.2744(2) 0.0356(10) Uani 1 1 d . . . . .
H14 H 0.456449 1.099568 0.245548 0.043 Uiso 1 1 calc R . . . .
C15 C 0.39982(13) 1.0572(4) 0.2625(2) 0.0362(10) Uani 1 1 d . . . . .
H15 H 0.384845 1.112598 0.225738 0.043 Uiso 1 1 calc R . . . .
C16 C 0.37903(11) 0.9840(4) 0.30414(18) 0.0292(9) Uani 1 1 d . . . . .
H16 H 0.349828 0.990076 0.296081 0.035 Uiso 1 1 calc R . . . .
C17 C 0.36762(10) 0.5899(4) 0.33503(15) 0.0197(7) Uani 1 1 d . . . . .
C18 C 0.41163(10) 0.5610(4) 0.32954(16) 0.0230(8) Uani 1 1 d . . . . .
H18A H 0.423714 0.646350 0.315400 0.035 Uiso 1 1 calc GR . . . .
H18B H 0.411651 0.487581 0.295310 0.035 Uiso 1 1 calc GR . . . .
H18C H 0.427946 0.530377 0.374355 0.035 Uiso 1 1 calc GR . . . .
C19 C 0.34842(11) 0.4532(4) 0.35104(17) 0.0265(8) Uani 1 1 d . . . . .
H19A H 0.363116 0.419221 0.396291 0.040 Uiso 1 1 calc GR . . . .
H19B H 0.350436 0.383825 0.315847 0.040 Uiso 1 1 calc GR . . . .
H19C H 0.319335 0.468664 0.351298 0.040 Uiso 1 1 calc GR . . . .
C20 C 0.34159(11) 0.6487(4) 0.26726(16) 0.0292(9) Uani 1 1 d . . . . .
H20A H 0.314322 0.675630 0.273851 0.044 Uiso 1 1 calc GR . . . .
H20B H 0.338456 0.577234 0.231287 0.044 Uiso 1 1 calc GR . . . .
H20C H 0.355387 0.730714 0.253468 0.044 Uiso 1 1 calc GR . . . .
C21 C 0.37932(11) 0.9895(3) 0.50169(17) 0.0226(8) Uani 1 1 d . . . . .
C22 C 0.42313(11) 0.9711(4) 0.54518(18) 0.0294(9) Uani 1 1 d . . . . .
H22A H 0.424360 0.887001 0.573596 0.044 Uiso 1 1 calc GR . . . .
H22B H 0.430698 1.052705 0.574980 0.044 Uiso 1 1 calc GR . . . .
H22C H 0.442400 0.961629 0.514853 0.044 Uiso 1 1 calc GR . . . .
C23 C 0.34906(12) 1.0000(4) 0.54870(18) 0.0318(9) Uani 1 1 d . . . . .
H23A H 0.321023 1.012233 0.520720 0.048 Uiso 1 1 calc GR . . . .
H23B H 0.356368 1.080094 0.579609 0.048 Uiso 1 1 calc GR . . . .
H23C H 0.350362 0.914261 0.575951 0.048 Uiso 1 1 calc GR . . . .
C24 C 0.37598(12) 1.1232(3) 0.45776(19) 0.0309(9) Uani 1 1 d . . . . .
H24A H 0.398154 1.124415 0.432716 0.046 Uiso 1 1 calc GR . . . .
H24B H 0.378438 1.205261 0.487783 0.046 Uiso 1 1 calc GR . . . .
H24C H 0.349210 1.125002 0.424840 0.046 Uiso 1 1 calc GR . . . .
C25 C 0.43652(10) 0.4716(4) 0.52463(15) 0.0189(7) Uani 1 1 d . . . . .
H25 H 0.422786 0.442760 0.476741 0.023 Uiso 1 1 calc R . . . .
C26 C 0.44988(9) 0.6129(3) 0.53063(15) 0.0180(7) Uani 1 1 d . . . . .
H26 H 0.443986 0.665355 0.486136 0.022 Uiso 1 1 calc R . . . .
C27 C 0.48854(10) 0.6603(4) 0.58145(16) 0.0225(8) Uani 1 1 d . . . . .
H27A H 0.489963 0.763524 0.580601 0.027 Uiso 1 1 calc R . . . .
H27B H 0.512982 0.623508 0.566686 0.027 Uiso 1 1 calc R . . . .
C28 C 0.49027(11) 0.6121(4) 0.65574(16) 0.0243(8) Uani 1 1 d . . . . .
H28A H 0.506748 0.525203 0.664717 0.029 Uiso 1 1 calc R . . . .
H28B H 0.504514 0.684261 0.688048 0.029 Uiso 1 1 calc R . . . .
C29 C 0.44830(10) 0.5857(4) 0.66965(15) 0.0196(7) Uani 1 1 d . . . . .
H29 H 0.442245 0.642354 0.708332 0.024 Uiso 1 1 calc R . . . .
C30 C 0.42894(11) 0.4563(4) 0.66128(15) 0.0210(8) Uani 1 1 d . . . . .
H30 H 0.411622 0.436572 0.695157 0.025 Uiso 1 1 calc R . . . .
C31 C 0.44596(12) 0.3278(4) 0.63402(17) 0.0284(9) Uani 1 1 d . . . . .
H31A H 0.424285 0.254987 0.624721 0.034 Uiso 1 1 calc R . . . .
H31B H 0.469260 0.291346 0.669707 0.034 Uiso 1 1 calc R . . . .
C32 C 0.46096(11) 0.3557(4) 0.56780(16) 0.0228(8) Uani 1 1 d . . . . .
H32A H 0.490493 0.381951 0.580067 0.027 Uiso 1 1 calc R . . . .
H32B H 0.458377 0.268976 0.540145 0.027 Uiso 1 1 calc R . . . .

loop_
_atom_site_aniso_label
_atom_site_aniso_U_11
_atom_site_aniso_U_22
_atom_site_aniso_U_33
_atom_site_aniso_U_23
_atom_site_aniso_U_13
_atom_site_aniso_U_12
Ir1 0.01571(7) 0.01682(7) 0.01114(6) -0.00008(6) 0.00397(4) 0.00089(7)
Cl1 0.0245(5) 0.0304(5) 0.0196(4) -0.0018(4) 0.0106(3) 0.0039(4)
Si1 0.0139(5) 0.0165(5) 0.0134(4) -0.0006(3) 0.0028(3) 0.0002(4)
N1 0.0154(14) 0.0206(15) 0.0109(12) 0.0008(11) 0.0015(11) 0.0015(12)
N2 0.0142(14) 0.0153(14) 0.0195(13) -0.0003(11) 0.0045(11) -0.0005(11)
C1 0.0140(17) 0.029(2) 0.0197(16) -0.0053(15) 0.0050(14) -0.0027(15)
C2 0.020(2) 0.033(2) 0.035(2) -0.0102(17) 0.0153(16) -0.0095(17)
C3 0.022(2) 0.051(3) 0.038(2) -0.021(2) 0.0168(17) -0.0159(19)
C4 0.0166(19) 0.063(3) 0.0277(19) -0.0157(19) 0.0052(16) -0.0007(18)
C5 0.0092(17) 0.043(2) 0.0265(17) -0.0078(17) 0.0028(14) 0.0039(16)
C6 0.046(3) 0.030(2) 0.050(2) -0.008(2) 0.026(2) -0.015(2)
C7 0.052(3) 0.063(3) 0.059(3) -0.038(2) 0.024(2) -0.028(3)
C8 0.021(2) 0.099(4) 0.033(2) -0.025(2) -0.0012(18) 0.001(2)
C9 0.023(2) 0.051(3) 0.035(2) 0.0036(19) -0.0005(17) 0.0134(19)
C10 0.0106(16) 0.0187(18) 0.0183(15) 0.0044(13) 0.0011(13) 0.0047(13)
C11 0.0204(17) 0.0201(18) 0.0219(16) 0.0004(15) 0.0064(13) 0.0000(16)
C12 0.0189(17) 0.0231(19) 0.0309(18) 0.0079(16) 0.0028(14) 0.0015(16)
C13 0.022(2) 0.029(2) 0.048(2) 0.0065(18) 0.0112(17) -0.0014(17)
C14 0.037(2) 0.033(2) 0.039(2) 0.0148(18) 0.0143(19) -0.0031(18)
C15 0.037(2) 0.040(3) 0.033(2) 0.0192(17) 0.0098(18) 0.0058(19)
C16 0.0194(19) 0.037(2) 0.0316(19) 0.0138(17) 0.0055(16) 0.0053(17)
C17 0.0204(17) 0.0241(18) 0.0130(14) -0.0054(14) 0.0003(13) 0.0044(16)
C18 0.0223(18) 0.033(2) 0.0152(15) -0.0018(14) 0.0064(14) 0.0039(16)
C19 0.028(2) 0.029(2) 0.0243(18) -0.0072(15) 0.0097(16) -0.0014(16)
C20 0.030(2) 0.042(2) 0.0127(15) -0.0022(16) -0.0024(15) 0.0099(18)
C21 0.027(2) 0.0118(17) 0.0281(18) 0.0012(14) 0.0043(15) 0.0018(15)
C22 0.027(2) 0.0206(19) 0.036(2) -0.0072(16) -0.0035(16) -0.0031(17)
C23 0.039(2) 0.025(2) 0.032(2) -0.0079(16) 0.0092(17) 0.0019(18)
C24 0.035(2) 0.018(2) 0.038(2) 0.0010(15) 0.0043(18) 0.0029(16)
C25 0.0187(18) 0.0267(19) 0.0126(15) -0.0028(14) 0.0061(13) 0.0039(15)
C26 0.0131(16) 0.028(2) 0.0140(14) 0.0043(13) 0.0057(12) 0.0025(14)
C27 0.0181(18) 0.0249(19) 0.0238(17) -0.0003(15) 0.0033(14) 0.0000(15)
C28 0.0229(19) 0.031(2) 0.0169(15) -0.0029(15) 0.0005(14) -0.0043(16)
C29 0.0211(17) 0.0264(18) 0.0088(13) -0.0004(14) -0.0017(12) 0.0023(17)
C30 0.0264(19) 0.0264(19) 0.0097(14) 0.0058(13) 0.0032(13) 0.0067(15)
C31 0.045(2) 0.0181(19) 0.0229(17) 0.0058(15) 0.0101(17) 0.0053(17)
C32 0.030(2) 0.0159(17) 0.0225(17) 0.0013(14) 0.0065(15) 0.0076(15)

loop_
_atom_type_symbol
_atom_type_description
_atom_type_scat_dispersion_real
_atom_type_scat_dispersion_imag
_atom_type_scat_source
C C 0.0033 0.0016 'International Tables Vol C Tables 4.2.6.8 and 6.1.1.4'
H H 0.0000 0.0000 'International Tables Vol C Tables 4.2.6.8 and 6.1.1.4'
Cl Cl 0.1484 0.1585 'International Tables Vol C Tables 4.2.6.8 and 6.1.1.4'
Ir Ir -1.4442 7.9887 'International Tables Vol C Tables 4.2.6.8 and 6.1.1.4'
N N 0.0061 0.0033 'International Tables Vol C Tables 4.2.6.8 and 6.1.1.4'
Si Si 0.0817 0.0704 'International Tables Vol C Tables 4.2.6.8 and 6.1.1.4'

loop_
_geom_angle_atom_site_label_1
_geom_angle_atom_site_label_2
_geom_angle_atom_site_label_3
_geom_angle
_geom_angle_site_symmetry_1
_geom_angle_site_symmetry_3
_geom_angle_publ_flag
Si1 Ir1 Cl1 88.12(3) . . ?
C25 Ir1 Cl1 163.02(10) . . ?
C25 Ir1 Si1 98.69(9) . . ?
C25 Ir1 C29 89.23(12) . . ?
C25 Ir1 C30 80.87(12) . . ?
C26 Ir1 Cl1 156.37(9) . . ?
C26 Ir1 Si1 92.51(9) . . ?
C26 Ir1 C25 39.54(13) . . ?
C26 Ir1 C29 81.01(12) . . ?
C26 Ir1 C30 96.88(13) . . ?
C29 Ir1 Cl1 89.90(9) . . ?
C29 Ir1 Si1 158.68(9) . . ?
C30 Ir1 Cl1 88.35(9) . . ?
C30 Ir1 Si1 164.18(10) . . ?
C30 Ir1 C29 36.69(12) . . ?
N1 Si1 Ir1 121.68(9) . . ?
N1 Si1 N2 71.03(12) . . ?
N1 Si1 C1 109.23(13) . . ?
N2 Si1 Ir1 112.12(9) . . ?
N2 Si1 C1 109.03(14) . . ?
C1 Si1 Ir1 121.98(11) . . ?
C10 N1 Si1 90.98(19) . . ?
C10 N1 C17 129.6(3) . . ?
C17 N1 Si1 139.3(2) . . ?
C10 N2 Si1 90.7(2) . . ?
C10 N2 C21 131.7(3) . . ?
C21 N2 Si1 133.4(2) . . ?
Si1 C1 H1 109.3 . . ?
C2 C1 Si1 109.9(2) . . ?
C2 C1 H1 109.3 . . ?
C5 C1 Si1 115.6(2) . . ?
C5 C1 H1 109.3 . . ?
C5 C1 C2 103.1(3) . . ?
C3 C2 C1 108.3(3) . . ?
C3 C2 C6 128.1(4) . . ?
C6 C2 C1 123.5(3) . . ?
C2 C3 C4 109.7(3) . . ?
C2 C3 C7 126.9(4) . . ?
C4 C3 C7 123.3(4) . . ?
C3 C4 C8 122.9(4) . . ?
C5 C4 C3 109.7(3) . . ?
C5 C4 C8 127.4(4) . . ?
C4 C5 C1 109.1(4) . . ?
C4 C5 C9 126.9(3) . . ?
C9 C5 C1 123.9(3) . . ?
C2 C6 H6A 109.5 . . ?
C2 C6 H6B 109.5 . . ?
C2 C6 H6C 109.5 . . ?
H6A C6 H6B 109.5 . . ?
H6A C6 H6C 109.5 . . ?
H6B C6 H6C 109.5 . . ?
C3 C7 H7A 109.5 . . ?
C3 C7 H7B 109.5 . . ?
C3 C7 H7C 109.5 . . ?
H7A C7 H7B 109.5 . . ?
H7A C7 H7C 109.5 . . ?
H7B C7 H7C 109.5 . . ?
C4 C8 H8A 109.5 . . ?
C4 C8 H8B 109.5 . . ?
C4 C8 H8C 109.5 . . ?
H8A C8 H8B 109.5 . . ?
H8A C8 H8C 109.5 . . ?
H8B C8 H8C 109.5 . . ?
C5 C9 H9A 109.5 . . ?
C5 C9 H9B 109.5 . . ?
C5 C9 H9C 109.5 . . ?
H9A C9 H9B 109.5 . . ?
H9A C9 H9C 109.5 . . ?
H9B C9 H9C 109.5 . . ?
N1 C10 C11 126.6(3) . . ?
N2 C10 N1 106.5(3) . . ?
N2 C10 C11 126.9(3) . . ?
C12 C11 C10 121.0(3) . . ?
C12 C11 C16 118.8(3) . . ?
C16 C11 C10 120.3(3) . . ?
C11 C12 H12 119.5 . . ?
C13 C12 C11 120.9(3) . . ?
C13 C12 H12 119.5 . . ?
C12 C13 H13 120.1 . . ?
C12 C13 C14 119.8(4) . . ?
C14 C13 H13 120.1 . . ?
C13 C14 H14 119.9 . . ?
C15 C14 C13 120.1(4) . . ?
C15 C14 H14 119.9 . . ?
C14 C15 H15 119.9 . . ?
C14 C15 C16 120.1(3) . . ?
C16 C15 H15 119.9 . . ?
C11 C16 H16 119.9 . . ?
C15 C16 C11 120.3(3) . . ?
C15 C16 H16 119.9 . . ?
N1 C17 C18 111.1(3) . . ?
N1 C17 C19 106.6(3) . . ?
N1 C17 C20 110.6(3) . . ?
C18 C17 C19 108.4(3) . . ?
C18 C17 C20 111.4(3) . . ?
C19 C17 C20 108.6(3) . . ?
C17 C18 H18A 109.5 . . ?
C17 C18 H18B 109.5 . . ?
C17 C18 H18C 109.5 . . ?
H18A C18 H18B 109.5 . . ?
H18A C18 H18C 109.5 . . ?
H18B C18 H18C 109.5 . . ?
C17 C19 H19A 109.5 . . ?
C17 C19 H19B 109.5 . . ?
C17 C19 H19C 109.5 . . ?
H19A C19 H19B 109.5 . . ?
H19A C19 H19C 109.5 . . ?
H19B C19 H19C 109.5 . . ?
C17 C20 H20A 109.5 . . ?
C17 C20 H20B 109.5 . . ?
C17 C20 H20C 109.5 . . ?
H20A C20 H20B 109.5 . . ?
H20A C20 H20C 109.5 . . ?
H20B C20 H20C 109.5 . . ?
N2 C21 C22 109.0(3) . . ?
N2 C21 C23 106.7(3) . . ?
N2 C21 C24 111.8(3) . . ?
C22 C21 C24 110.9(3) . . ?
C23 C21 C22 109.6(3) . . ?
C23 C21 C24 108.8(3) . . ?
C21 C22 H22A 109.5 . . ?
C21 C22 H22B 109.5 . . ?
C21 C22 H22C 109.5 . . ?
H22A C22 H22B 109.5 . . ?
H22A C22 H22C 109.5 . . ?
H22B C22 H22C 109.5 . . ?
C21 C23 H23A 109.5 . . ?
C21 C23 H23B 109.5 . . ?
C21 C23 H23C 109.5 . . ?
H23A C23 H23B 109.5 . . ?
H23A C23 H23C 109.5 . . ?
H23B C23 H23C 109.5 . . ?
C21 C24 H24A 109.5 . . ?
C21 C24 H24B 109.5 . . ?
C21 C24 H24C 109.5 . . ?
H24A C24 H24B 109.5 . . ?
H24A C24 H24C 109.5 . . ?
H24B C24 H24C 109.5 . . ?
Ir1 C25 H25 114.2 . . ?
C26 C25 Ir1 69.71(18) . . ?
C26 C25 H25 114.2 . . ?
C26 C25 C32 122.0(3) . . ?
C32 C25 Ir1 115.2(2) . . ?
C32 C25 H25 114.2 . . ?
Ir1 C26 H26 114.2 . . ?
C25 C26 Ir1 70.75(18) . . ?
C25 C26 H26 114.2 . . ?
C25 C26 C27 122.9(3) . . ?
C27 C26 Ir1 113.3(2) . . ?
C27 C26 H26 114.2 . . ?
C26 C27 H27A 108.9 . . ?
C26 C27 H27B 108.9 . . ?
C26 C27 C28 113.2(3) . . ?
H27A C27 H27B 107.7 . . ?
C28 C27 H27A 108.9 . . ?
C28 C27 H27B 108.9 . . ?
C27 C28 H28A 109.0 . . ?
C27 C28 H28B 109.0 . . ?
H28A C28 H28B 107.8 . . ?
C29 C28 C27 113.1(3) . . ?
C29 C28 H28A 109.0 . . ?
C29 C28 H28B 109.0 . . ?
Ir1 C29 H29 114.1 . . ?
C28 C29 Ir1 112.4(2) . . ?
C28 C29 H29 114.1 . . ?
C30 C29 Ir1 71.36(17) . . ?
C30 C29 C28 123.5(3) . . ?
C30 C29 H29 114.1 . . ?
Ir1 C30 H30 114.2 . . ?
C29 C30 Ir1 71.95(18) . . ?
C29 C30 H30 114.2 . . ?
C29 C30 C31 124.8(3) . . ?
C31 C30 Ir1 109.6(2) . . ?
C31 C30 H30 114.2 . . ?
C30 C31 H31A 109.0 . . ?
C30 C31 H31B 109.0 . . ?
C30 C31 C32 112.9(3) . . ?
H31A C31 H31B 107.8 . . ?
C32 C31 H31A 109.0 . . ?
C32 C31 H31B 109.0 . . ?
C25 C32 C31 112.2(3) . . ?
C25 C32 H32A 109.2 . . ?
C25 C32 H32B 109.2 . . ?
C31 C32 H32A 109.2 . . ?
C31 C32 H32B 109.2 . . ?
H32A C32 H32B 107.9 . . ?

loop_
_geom_bond_atom_site_label_1
_geom_bond_atom_site_label_2
_geom_bond_distance
_geom_bond_site_symmetry_2
_geom_bond_publ_flag
Ir1 Cl1 2.3552(10) . ?
Ir1 Si1 2.3423(11) . ?
Ir1 C25 2.107(3) . ?
Ir1 C26 2.094(3) . ?
Ir1 C29 2.211(3) . ?
Ir1 C30 2.203(3) . ?
Si1 N1 1.838(3) . ?
Si1 N2 1.852(3) . ?
Si1 C1 1.904(3) . ?
N1 C10 1.342(4) . ?
N1 C17 1.479(4) . ?
N2 C10 1.333(4) . ?
N2 C21 1.484(4) . ?
C1 H1 1.0000 . ?
C1 C2 1.521(5) . ?
C1 C5 1.504(5) . ?
C2 C3 1.351(5) . ?
C2 C6 1.497(5) . ?
C3 C4 1.462(6) . ?
C3 C7 1.507(5) . ?
C4 C5 1.345(5) . ?
C4 C8 1.503(5) . ?
C5 C9 1.493(5) . ?
C6 H6A 0.9800 . ?
C6 H6B 0.9800 . ?
C6 H6C 0.9800 . ?
C7 H7A 0.9800 . ?
C7 H7B 0.9800 . ?
C7 H7C 0.9800 . ?
C8 H8A 0.9800 . ?
C8 H8B 0.9800 . ?
C8 H8C 0.9800 . ?
C9 H9A 0.9800 . ?
C9 H9B 0.9800 . ?
C9 H9C 0.9800 . ?
C10 C11 1.490(5) . ?
C11 C12 1.393(5) . ?
C11 C16 1.395(5) . ?
C12 H12 0.9500 . ?
C12 C13 1.374(5) . ?
C13 H13 0.9500 . ?
C13 C14 1.387(5) . ?
C14 H14 0.9500 . ?
C14 C15 1.380(6) . ?
C15 H15 0.9500 . ?
C15 C16 1.385(5) . ?
C16 H16 0.9500 . ?
C17 C18 1.518(5) . ?
C17 C19 1.522(5) . ?
C17 C20 1.538(4) . ?
C18 H18A 0.9800 . ?
C18 H18B 0.9800 . ?
C18 H18C 0.9800 . ?
C19 H19A 0.9800 . ?
C19 H19B 0.9800 . ?
C19 H19C 0.9800 . ?
C20 H20A 0.9800 . ?
C20 H20B 0.9800 . ?
C20 H20C 0.9800 . ?
C21 C22 1.529(5) . ?
C21 C23 1.526(5) . ?
C21 C24 1.541(4) . ?
C22 H22A 0.9800 . ?
C22 H22B 0.9800 . ?
C22 H22C 0.9800 . ?
C23 H23A 0.9800 . ?
C23 H23B 0.9800 . ?
C23 H23C 0.9800 . ?
C24 H24A 0.9800 . ?
C24 H24B 0.9800 . ?
C24 H24C 0.9800 . ?
C25 H25 1.0000 . ?
C25 C26 1.421(5) . ?
C25 C32 1.522(4) . ?
C26 H26 1.0000 . ?
C26 C27 1.516(4) . ?
C27 H27A 0.9900 . ?
C27 H27B 0.9900 . ?
C27 C28 1.541(4) . ?
C28 H28A 0.9900 . ?
C28 H28B 0.9900 . ?
C28 C29 1.505(5) . ?
C29 H29 1.0000 . ?
C29 C30 1.389(5) . ?
C30 H30 1.0000 . ?
C30 C31 1.507(5) . ?
C31 H31A 0.9900 . ?
C31 H31B 0.9900 . ?
C31 C32 1.537(5) . ?
C32 H32A 0.9900 . ?
C32 H32B 0.9900 . ?
